data_7044141
loop_
_publ_author_name
'Singh, Ajai kumar'
'Dubey, Pooja'
'Gupta, Sonu'

_publ_section_title
;
 Trinuclear complexes of palladium(II) with chalcogenated N-heterocyclic
 carbenes: catalysis of selective nitrile-primary amide interconversion
 and Sonogashira coupling
;
_journal_name_full 'Dalton Trans.'
_journal_paper_doi 10.1039/C7DT02592K
_journal_year 2017
_chemical_formula_moiety 'C36 H38 Cl6 N6 Pd3 Se2, 4(C2 H3 N)'
_chemical_formula_sum 'C44 H50 Cl6 N10 Pd3 Se2'
_chemical_formula_weight 1408.76
_space_group_crystal_system triclinic
_space_group_IT_number 2
_space_group_name_Hall '-P 1'
_space_group_name_H-M_alt 'P -1'
_symmetry_space_group_name_Hall '-P 1'
_symmetry_space_group_name_H-M 'P -1'
_atom_sites_solution_hydrogens geom
_audit_block_doi 10.5517/ccdc.csd.cc1pppy0
_audit_creation_method SHELXL-2016/6
_audit_update_record
;
2017-08-19 deposited with the CCDC.
2017-09-08 downloaded from the CCDC.
;
_cell_angle_alpha 67.79(2)
_cell_angle_beta 81.88(3)
_cell_angle_gamma 82.02(2)
_cell_formula_units_Z 1
_cell_length_a 8.380(2)
_cell_length_b 11.721(3)
_cell_length_c 14.883(4)
_cell_measurement_reflns_used 3764
_cell_measurement_temperature 298(2)
_cell_measurement_theta_max 24.75
_cell_measurement_theta_min 2.47
_cell_volume 1334.0(6)
_computing_cell_refinement 'Bruker SMART'
_computing_data_collection 'Bruker SMART'
_computing_data_reduction 'Bruker SAINT'
_computing_molecular_graphics 'Bruker SHELXTL'
_computing_structure_refinement 'SHELXL-2016/6 (Sheldrick, 2016)'
_diffrn_ambient_temperature 298(2)
_diffrn_measured_fraction_theta_full 0.991
_diffrn_measured_fraction_theta_max 0.991
_diffrn_measurement_device_type 'Bruker APEX-II CCD'
_diffrn_measurement_method '\f and \w scans'
_diffrn_radiation_type MoK\a
_diffrn_radiation_wavelength 0.71073
_diffrn_reflns_av_R_equivalents 0.1111
_diffrn_reflns_av_unetI/netI 0.0950
_diffrn_reflns_Laue_measured_fraction_full 0.991
_diffrn_reflns_Laue_measured_fraction_max 0.991
_diffrn_reflns_limit_h_max 9
_diffrn_reflns_limit_h_min -9
_diffrn_reflns_limit_k_max 13
_diffrn_reflns_limit_k_min -13
_diffrn_reflns_limit_l_max 17
_diffrn_reflns_limit_l_min -17
_diffrn_reflns_number 12922
_diffrn_reflns_point_group_measured_fraction_full 0.991
_diffrn_reflns_point_group_measured_fraction_max 0.991
_diffrn_reflns_theta_full 24.979
_diffrn_reflns_theta_max 24.979
_diffrn_reflns_theta_min 1.485
_exptl_absorpt_coefficient_mu 2.706
_exptl_absorpt_correction_T_max 0.495
_exptl_absorpt_correction_T_min 0.436
_exptl_absorpt_correction_type multi-scan
_exptl_absorpt_process_details '(SADABS; Sheldrick, 2016/6)'
_exptl_crystal_colour yellow
_exptl_crystal_density_diffrn 1.754
_exptl_crystal_density_meas 1.754
_exptl_crystal_density_method 'not measured'
_exptl_crystal_description block
_exptl_crystal_F_000 692
_exptl_crystal_size_max 0.330
_exptl_crystal_size_mid 0.320
_exptl_crystal_size_min 0.270
_refine_diff_density_max 0.909
_refine_diff_density_min -0.980
_refine_diff_density_rms 0.145
_refine_ls_extinction_method none
_refine_ls_goodness_of_fit_ref 0.911
_refine_ls_hydrogen_treatment constr
_refine_ls_matrix_type full
_refine_ls_number_parameters 299
_refine_ls_number_reflns 4632
_refine_ls_number_restraints 0
_refine_ls_restrained_S_all 0.911
_refine_ls_R_factor_all 0.0499
_refine_ls_R_factor_gt 0.0391
_refine_ls_shift/su_max 0.001
_refine_ls_shift/su_mean 0.000
_refine_ls_structure_factor_coef Fsqd
_refine_ls_weighting_details 'w=1/[\s^2^(Fo^2^)+(0.0159P)^2^] where P=(Fo^2^+2Fc^2^)/3'
_refine_ls_weighting_scheme calc
_refine_ls_wR_factor_gt 0.0730
_refine_ls_wR_factor_ref 0.0764
_reflns_Friedel_coverage 0.000
_reflns_number_gt 3693
_reflns_number_total 4672
_reflns_threshold_expression 'I > 2\s(I)'
_cod_data_source_file c7dt02592k2.cif
_cod_data_source_block complex2
_cod_database_code 7044141
_shelx_shelxl_version_number 2016/6
_shelx_space_group_comment
;
The symmetry employed for this shelxl refinement is uniquely defined
by the following loop, which should always be used as a source of
symmetry information in preference to the above space-group names.
They are only intended as comments.
;
_shelx_estimated_absorpt_t_min 0.469
_shelx_estimated_absorpt_t_max 0.529

loop_
_space_group_symop_operation_xyz
'x, y, z'
'-x, -y, -z'

loop_
_atom_site_label
_atom_site_type_symbol
_atom_site_fract_x
_atom_site_fract_y
_atom_site_fract_z
_atom_site_U_iso_or_equiv
_atom_site_adp_type
_atom_site_occupancy
_atom_site_site_symmetry_order
_atom_site_calc_flag
_atom_site_refinement_flags_posn
_atom_site_refinement_flags_adp
_atom_site_refinement_flags_occupancy
Pd1 Pd 0.500000 1.000000 0.500000 0.01878(13) Uani 1 2 d S . P
Pd2 Pd 0.35473(4) 1.60501(3) 0.21594(3) 0.02293(11) Uani 1 1 d . . .
Se1 Se 0.58526(5) 1.13285(4) 0.33455(3) 0.02085(13) Uani 1 1 d . . .
Cl1 Cl 0.76813(12) 0.92468(11) 0.50142(9) 0.0284(3) Uani 1 1 d . . .
Cl3 Cl 0.48777(13) 1.68093(12) 0.06209(9) 0.0324(3) Uani 1 1 d . . .
Cl2 Cl 0.21817(14) 1.52710(13) 0.36803(9) 0.0370(3) Uani 1 1 d . . .
N2 N 0.0629(4) 1.5473(3) 0.1540(3) 0.0216(9) Uani 1 1 d . . .
N1 N 0.2659(4) 1.4090(3) 0.1595(3) 0.0176(8) Uani 1 1 d . . .
C15 C 0.0079(5) 1.4558(4) 0.1302(3) 0.0213(10) Uani 1 1 d . . .
N3 N 0.5023(5) 1.6894(4) 0.2686(3) 0.0321(10) Uani 1 1 d . . .
C10 C 0.1366(5) 1.3678(4) 0.1345(3) 0.0182(10) Uani 1 1 d . . .
C14 C -0.1419(5) 1.4454(5) 0.1062(3) 0.0290(12) Uani 1 1 d . . .
H14 H -0.228201 1.505596 0.102575 0.035 Uiso 1 1 calc R U .
C8 C 0.4192(5) 1.3346(4) 0.1859(3) 0.0193(10) Uani 1 1 d . . .
H8A H 0.499231 1.386455 0.186649 0.023 Uiso 1 1 calc R U .
H8B H 0.459562 1.296062 0.138749 0.023 Uiso 1 1 calc R U .
C1 C 0.6857(5) 1.2477(4) 0.3678(3) 0.0186(10) Uani 1 1 d . . .
C6 C 0.5981(5) 1.3288(5) 0.4070(4) 0.0288(12) Uani 1 1 d . . .
H6 H 0.485712 1.331982 0.416167 0.035 Uiso 1 1 calc R U .
C9 C 0.2196(5) 1.5161(4) 0.1731(3) 0.0191(10) Uani 1 1 d . . .
C11 C 0.1228(5) 1.2619(4) 0.1174(3) 0.0231(11) Uani 1 1 d . . .
H11 H 0.209205 1.201752 0.120906 0.028 Uiso 1 1 calc R U .
C13 C -0.1551(5) 1.3406(5) 0.0881(4) 0.0295(12) Uani 1 1 d . . .
H13 H -0.252924 1.330186 0.070835 0.035 Uiso 1 1 calc R U .
C3 C 0.9306(5) 1.3215(5) 0.3790(4) 0.0279(12) Uani 1 1 d . . .
H3 H 1.042914 1.319184 0.369672 0.033 Uiso 1 1 calc R U .
C12 C -0.0279(5) 1.2506(5) 0.0948(4) 0.0298(12) Uani 1 1 d . . .
H12 H -0.043457 1.180107 0.083741 0.036 Uiso 1 1 calc R U .
C7 C 0.3888(5) 1.2370(4) 0.2855(3) 0.0214(10) Uani 1 1 d . . .
H7A H 0.310510 1.184860 0.282988 0.026 Uiso 1 1 calc R U .
H7B H 0.342005 1.277002 0.330801 0.026 Uiso 1 1 calc R U .
C4 C 0.8446(5) 1.4018(5) 0.4178(4) 0.0317(12) Uani 1 1 d . . .
H4 H 0.897944 1.454368 0.434555 0.038 Uiso 1 1 calc R U .
C2 C 0.8536(5) 1.2433(4) 0.3530(3) 0.0248(11) Uani 1 1 d . . .
H2 H 0.912998 1.188761 0.326124 0.030 Uiso 1 1 calc R U .
C17 C 0.5829(6) 1.7239(5) 0.3058(4) 0.0348(13) Uani 1 1 d . . .
N5 N 0.4877(6) 1.0297(5) 0.1729(4) 0.0567(14) Uani 1 1 d . . .
C20 C 0.5807(7) 1.0106(5) 0.1176(5) 0.0436(15) Uani 1 1 d . . .
C5 C 0.6776(5) 1.4052(5) 0.4325(4) 0.0354(13) Uani 1 1 d . . .
H5 H 0.618924 1.459499 0.459873 0.042 Uiso 1 1 calc R U .
N4 N 0.0365(7) 0.9225(5) 0.1931(5) 0.0720(18) Uani 1 1 d . . .
C16 C -0.0361(5) 1.6563(5) 0.1622(4) 0.0342(13) Uani 1 1 d . . .
H16A H -0.111664 1.631599 0.219419 0.051 Uiso 1 1 calc R U .
H16B H -0.094208 1.696483 0.105561 0.051 Uiso 1 1 calc R U .
H16C H 0.032358 1.712549 0.167043 0.051 Uiso 1 1 calc R U .
C22 C 0.0913(7) 0.9057(5) 0.2628(5) 0.0474(16) Uani 1 1 d . . .
C18 C 0.6864(6) 1.7668(6) 0.3549(5) 0.0536(17) Uani 1 1 d . . .
H18A H 0.741510 1.696772 0.401435 0.080 Uiso 1 1 calc R U .
H18B H 0.621472 1.815926 0.387968 0.080 Uiso 1 1 calc R U .
H18C H 0.764420 1.815878 0.307719 0.080 Uiso 1 1 calc R U .
C21 C 0.1645(7) 0.8839(6) 0.3511(5) 0.0548(17) Uani 1 1 d . . .
H21A H 0.263321 0.923187 0.334689 0.082 Uiso 1 1 calc R U .
H21B H 0.187369 0.796481 0.384726 0.082 Uiso 1 1 calc R U .
H21C H 0.091232 0.917584 0.392511 0.082 Uiso 1 1 calc R U .
C19 C 0.7021(7) 0.9878(6) 0.0452(5) 0.0630(19) Uani 1 1 d . . .
H19A H 0.679803 0.916349 0.034027 0.095 Uiso 1 1 calc R U .
H19B H 0.807195 0.973576 0.068168 0.095 Uiso 1 1 calc R U .
H19C H 0.699741 1.058452 -0.014661 0.095 Uiso 1 1 calc R U .

loop_
_atom_site_aniso_label
_atom_site_aniso_U_11
_atom_site_aniso_U_22
_atom_site_aniso_U_33
_atom_site_aniso_U_23
_atom_site_aniso_U_13
_atom_site_aniso_U_12
Pd1 0.0156(2) 0.0190(3) 0.0207(3) -0.0046(2) -0.0056(2) -0.0021(2)
Pd2 0.0231(2) 0.0235(2) 0.0245(2) -0.00981(18) -0.00059(15) -0.00840(16)
Se1 0.0175(2) 0.0236(3) 0.0206(3) -0.0059(2) -0.00482(19) -0.00222(19)
Cl1 0.0166(5) 0.0320(7) 0.0290(7) -0.0035(6) -0.0033(5) 0.0010(5)
Cl3 0.0317(6) 0.0377(8) 0.0243(7) -0.0059(6) 0.0004(5) -0.0112(6)
Cl2 0.0357(7) 0.0556(9) 0.0272(8) -0.0209(7) 0.0065(5) -0.0219(6)
N2 0.0198(19) 0.018(2) 0.024(2) -0.0056(19) -0.0030(16) 0.0000(16)
N1 0.0164(18) 0.020(2) 0.015(2) -0.0031(18) -0.0035(15) -0.0044(15)
C15 0.021(2) 0.027(3) 0.014(3) -0.004(2) -0.0001(19) -0.007(2)
N3 0.035(2) 0.036(3) 0.031(3) -0.017(2) 0.0045(19) -0.016(2)
C10 0.017(2) 0.022(3) 0.012(2) -0.001(2) -0.0043(18) -0.0043(19)
C14 0.019(2) 0.040(3) 0.020(3) -0.003(3) -0.001(2) -0.002(2)
C8 0.017(2) 0.021(3) 0.022(3) -0.009(2) -0.0029(19) -0.0026(19)
C1 0.016(2) 0.024(3) 0.015(3) -0.005(2) -0.0015(18) -0.0066(19)
C6 0.015(2) 0.041(3) 0.038(3) -0.023(3) 0.002(2) -0.004(2)
C9 0.022(2) 0.022(3) 0.013(3) -0.006(2) 0.0019(18) -0.004(2)
C11 0.018(2) 0.031(3) 0.020(3) -0.008(2) -0.0048(19) -0.005(2)
C13 0.022(2) 0.044(3) 0.025(3) -0.011(3) -0.005(2) -0.013(2)
C3 0.016(2) 0.035(3) 0.030(3) -0.008(3) 0.001(2) -0.009(2)
C12 0.034(3) 0.031(3) 0.027(3) -0.009(2) -0.004(2) -0.014(2)
C7 0.019(2) 0.022(3) 0.024(3) -0.007(2) -0.0071(19) -0.0035(19)
C4 0.027(3) 0.041(3) 0.032(3) -0.017(3) -0.002(2) -0.010(2)
C2 0.019(2) 0.028(3) 0.024(3) -0.007(2) -0.001(2) -0.001(2)
C17 0.037(3) 0.036(3) 0.034(3) -0.016(3) 0.007(2) -0.016(3)
N5 0.070(4) 0.052(4) 0.056(4) -0.025(3) -0.016(3) -0.004(3)
C20 0.050(4) 0.032(3) 0.055(4) -0.019(3) -0.022(3) 0.002(3)
C5 0.031(3) 0.042(3) 0.042(4) -0.024(3) -0.001(2) -0.006(2)
N4 0.094(4) 0.055(4) 0.073(5) -0.019(4) -0.031(4) -0.016(3)
C16 0.028(3) 0.032(3) 0.042(4) -0.016(3) -0.005(2) 0.007(2)
C22 0.044(3) 0.033(4) 0.064(5) -0.015(4) 0.004(3) -0.013(3)
C18 0.053(4) 0.067(5) 0.060(5) -0.035(4) -0.010(3) -0.029(3)
C21 0.056(4) 0.064(5) 0.043(4) -0.020(4) 0.000(3) -0.003(3)
C19 0.054(4) 0.065(5) 0.079(6) -0.037(4) -0.021(4) 0.014(3)

loop_
_atom_type_symbol
_atom_type_description
_atom_type_scat_dispersion_real
_atom_type_scat_dispersion_imag
_atom_type_scat_source
C C 0.0033 0.0016 'International Tables Vol C Tables 4.2.6.8 and 6.1.1.4'
H H 0.0000 0.0000 'International Tables Vol C Tables 4.2.6.8 and 6.1.1.4'
Cl Cl 0.1484 0.1585 'International Tables Vol C Tables 4.2.6.8 and 6.1.1.4'
N N 0.0061 0.0033 'International Tables Vol C Tables 4.2.6.8 and 6.1.1.4'
Pd Pd -0.9988 1.0072 'International Tables Vol C Tables 4.2.6.8 and 6.1.1.4'
Se Se -0.0929 2.2259 'International Tables Vol C Tables 4.2.6.8 and 6.1.1.4'

loop_
_geom_angle_atom_site_label_1
_geom_angle_atom_site_label_2
_geom_angle_atom_site_label_3
_geom_angle
_geom_angle_site_symmetry_1
_geom_angle_site_symmetry_3
Cl1 Pd1 Cl1 180.0 . 2_676
Cl1 Pd1 Se1 96.50(4) . 2_676
Cl1 Pd1 Se1 83.50(4) 2_676 2_676
Cl1 Pd1 Se1 83.50(4) . .
Cl1 Pd1 Se1 96.50(4) 2_676 .
Se1 Pd1 Se1 180.00(2) 2_676 .
C9 Pd2 N3 176.42(18) . .
C9 Pd2 Cl2 87.67(13) . .
N3 Pd2 Cl2 90.16(12) . .
C9 Pd2 Cl3 90.98(13) . .
N3 Pd2 Cl3 91.20(12) . .
Cl2 Pd2 Cl3 178.64(4) . .
C1 Se1 C7 99.36(18) . .
C1 Se1 Pd1 97.27(13) . .
C7 Se1 Pd1 104.83(14) . .
C9 N2 C15 109.6(3) . .
C9 N2 C16 125.2(4) . .
C15 N2 C16 125.1(4) . .
C9 N1 C10 110.2(3) . .
C9 N1 C8 124.5(3) . .
C10 N1 C8 124.3(3) . .
C10 C15 C14 122.2(4) . .
C10 C15 N2 106.5(3) . .
C14 C15 N2 131.3(4) . .
C17 N3 Pd2 172.6(4) . .
C15 C10 C11 121.8(4) . .
C15 C10 N1 106.5(4) . .
C11 C10 N1 131.7(4) . .
C13 C14 C15 116.0(4) . .
C13 C14 H14 122.0 . .
C15 C14 H14 122.0 . .
N1 C8 C7 107.9(3) . .
N1 C8 H8A 110.1 . .
C7 C8 H8A 110.1 . .
N1 C8 H8B 110.1 . .
C7 C8 H8B 110.1 . .
H8A C8 H8B 108.4 . .
C6 C1 C2 120.6(4) . .
C6 C1 Se1 122.4(3) . .
C2 C1 Se1 117.0(3) . .
C5 C6 C1 119.5(4) . .
C5 C6 H6 120.2 . .
C1 C6 H6 120.2 . .
N1 C9 N2 107.1(3) . .
N1 C9 Pd2 125.4(3) . .
N2 C9 Pd2 127.4(3) . .
C10 C11 C12 115.9(4) . .
C10 C11 H11 122.0 . .
C12 C11 H11 122.0 . .
C14 C13 C12 122.1(4) . .
C14 C13 H13 119.0 . .
C12 C13 H13 119.0 . .
C4 C3 C2 121.0(4) . .
C4 C3 H3 119.5 . .
C2 C3 H3 119.5 . .
C13 C12 C11 122.0(4) . .
C13 C12 H12 119.0 . .
C11 C12 H12 119.0 . .
C8 C7 Se1 113.2(3) . .
C8 C7 H7A 108.9 . .
Se1 C7 H7A 108.9 . .
C8 C7 H7B 108.9 . .
Se1 C7 H7B 108.9 . .
H7A C7 H7B 107.8 . .
C3 C4 C5 119.9(4) . .
C3 C4 H4 120.1 . .
C5 C4 H4 120.1 . .
C3 C2 C1 118.7(4) . .
C3 C2 H2 120.6 . .
C1 C2 H2 120.6 . .
N3 C17 C18 179.2(6) . .
N5 C20 C19 179.1(7) . .
C6 C5 C4 120.3(4) . .
C6 C5 H5 119.8 . .
C4 C5 H5 119.8 . .
N2 C16 H16A 109.5 . .
N2 C16 H16B 109.5 . .
H16A C16 H16B 109.5 . .
N2 C16 H16C 109.5 . .
H16A C16 H16C 109.5 . .
H16B C16 H16C 109.5 . .
N4 C22 C21 178.9(7) . .
C17 C18 H18A 109.5 . .
C17 C18 H18B 109.5 . .
H18A C18 H18B 109.5 . .
C17 C18 H18C 109.5 . .
H18A C18 H18C 109.5 . .
H18B C18 H18C 109.5 . .
C22 C21 H21A 109.5 . .
C22 C21 H21B 109.5 . .
H21A C21 H21B 109.5 . .
C22 C21 H21C 109.5 . .
H21A C21 H21C 109.5 . .
H21B C21 H21C 109.5 . .
C20 C19 H19A 109.5 . .
C20 C19 H19B 109.5 . .
H19A C19 H19B 109.5 . .
C20 C19 H19C 109.5 . .
H19A C19 H19C 109.5 . .
H19B C19 H19C 109.5 . .

loop_
_geom_bond_atom_site_label_1
_geom_bond_atom_site_label_2
_geom_bond_distance
_geom_bond_site_symmetry_2
Pd1 Cl1 2.2971(12) .
Pd1 Cl1 2.2972(12) 2_676
Pd1 Se1 2.4312(10) 2_676
Pd1 Se1 2.4312(10) .
Pd2 C9 1.952(4) .
Pd2 N3 2.079(4) .
Pd2 Cl2 2.2940(15) .
Pd2 Cl3 2.3003(15) .
Se1 C1 1.924(4) .
Se1 C7 1.960(4) .
N2 C9 1.353(5) .
N2 C15 1.399(5) .
N2 C16 1.460(5) .
N1 C9 1.341(5) .
N1 C10 1.394(5) .
N1 C8 1.462(5) .
C15 C10 1.376(6) .
C15 C14 1.386(6) .
N3 C17 1.131(5) .
C10 C11 1.381(6) .
C14 C13 1.374(6) .
C14 H14 0.9300 .
C8 C7 1.504(6) .
C8 H8A 0.9700 .
C8 H8B 0.9700 .
C1 C6 1.374(6) .
C1 C2 1.390(5) .
C6 C5 1.373(6) .
C6 H6 0.9300 .
C11 C12 1.388(5) .
C11 H11 0.9300 .
C13 C12 1.378(6) .
C13 H13 0.9300 .
C3 C4 1.358(6) .
C3 C2 1.381(6) .
C3 H3 0.9300 .
C12 H12 0.9300 .
C7 H7A 0.9700 .
C7 H7B 0.9700 .
C4 C5 1.383(6) .
C4 H4 0.9300 .
C2 H2 0.9300 .
C17 C18 1.454(6) .
N5 C20 1.115(7) .
C20 C19 1.450(8) .
C5 H5 0.9300 .
N4 C22 1.132(8) .
C16 H16A 0.9600 .
C16 H16B 0.9600 .
C16 H16C 0.9600 .
C22 C21 1.449(9) .
C18 H18A 0.9600 .
C18 H18B 0.9600 .
C18 H18C 0.9600 .
C21 H21A 0.9600 .
C21 H21B 0.9600 .
C21 H21C 0.9600 .
C19 H19A 0.9600 .
C19 H19B 0.9600 .
C19 H19C 0.9600 .

loop_
_geom_torsion_atom_site_label_1
_geom_torsion_atom_site_label_2
_geom_torsion_atom_site_label_3
_geom_torsion_atom_site_label_4
_geom_torsion
C9 N2 C15 C10 -0.5(5)
C16 N2 C15 C10 -177.5(4)
C9 N2 C15 C14 179.4(5)
C16 N2 C15 C14 2.5(8)
C14 C15 C10 C11 -1.7(7)
N2 C15 C10 C11 178.2(4)
C14 C15 C10 N1 179.4(4)
N2 C15 C10 N1 -0.7(5)
C9 N1 C10 C15 1.7(5)
C8 N1 C10 C15 170.5(4)
C9 N1 C10 C11 -177.1(5)
C8 N1 C10 C11 -8.2(7)
C10 C15 C14 C13 0.9(7)
N2 C15 C14 C13 -179.0(5)
C9 N1 C8 C7 95.1(5)
C10 N1 C8 C7 -72.2(5)
C2 C1 C6 C5 -0.6(8)
Se1 C1 C6 C5 177.5(4)
C10 N1 C9 N2 -2.0(5)
C8 N1 C9 N2 -170.8(4)
C10 N1 C9 Pd2 176.4(3)
C8 N1 C9 Pd2 7.6(6)
C15 N2 C9 N1 1.5(5)
C16 N2 C9 N1 178.5(4)
C15 N2 C9 Pd2 -176.8(3)
C16 N2 C9 Pd2 0.1(7)
C15 C10 C11 C12 0.7(7)
N1 C10 C11 C12 179.3(4)
C15 C14 C13 C12 0.9(7)
C14 C13 C12 C11 -1.9(8)
C10 C11 C12 C13 1.0(7)
N1 C8 C7 Se1 -177.5(3)
C2 C3 C4 C5 0.5(8)
C4 C3 C2 C1 -0.3(7)
C6 C1 C2 C3 0.3(7)
Se1 C1 C2 C3 -177.9(4)
C1 C6 C5 C4 0.8(8)
C3 C4 C5 C6 -0.7(8)
